data_7040098
loop_
_publ_author_name
'Tom\'as-Mendivil, Eder'
'Francos, Javier'
'Gonz\'alez-Fern\'andez, Rebeca'
'Gonz\'alez-Liste, Pedro J'
'Borge, Javier'
'Cadierno, Victorio'

_publ_section_title
;
 Bis(allyl)-ruthenium(iv) complexes with phosphinous acid ligands as
 catalysts for nitrile hydration reactions.
;
_journal_issue 34
_journal_name_full 'Dalton transactions (Cambridge, England : 2003)'
_journal_page_first 13590
_journal_page_last 13603
_journal_paper_doi 10.1039/c6dt02375d
_journal_volume 45
_journal_year 2016
_chemical_formula_sum 'C24 H24 Cl3 F6 P Ru'
_chemical_formula_weight 664.82
_space_group_crystal_system monoclinic
_space_group_IT_number 14
_space_group_name_Hall '-P 2yn'
_space_group_name_H-M_alt 'P 1 21/n 1'
_symmetry_space_group_name_Hall '-P 2yn'
_symmetry_space_group_name_H-M 'P 1 21/n 1'
_atom_sites_solution_hydrogens geom
_audit_creation_method SHELXL-2014/7
_audit_update_record
;
2016-06-06 deposited with the CCDC.
2016-08-01 downloaded from the CCDC.
;
_cell_angle_alpha 90
_cell_angle_beta 100.4850(10)
_cell_angle_gamma 90
_cell_formula_units_Z 4
_cell_length_a 11.10190(10)
_cell_length_b 19.5638(2)
_cell_length_c 11.89450(10)
_cell_measurement_reflns_used 7903
_cell_measurement_temperature 293(2)
_cell_measurement_theta_max 69.3020
_cell_measurement_theta_min 3.7470
_cell_volume 2540.29(4)
_computing_cell_refinement '<i>CrysAlis^Pro^</i> (Agilent Technologies, XRD Products, 2013)'
_computing_data_collection '<i>CrysAlis^Pro^</i> (Agilent Technologies, XRD Products, 2013)'
_computing_data_reduction '<i>CrysAlis^Pro^</i> (Agilent Technologies, XRD Products, 2013)'
_computing_molecular_graphics 'ORTEP3 (Farrugia, 2012)'
_computing_structure_refinement 'SHELXL2014 (Sheldrick, 2015)'
_computing_structure_solution 'SUPERFLIP (Palatinus et al., 2007)'
_diffrn_ambient_temperature 293(2)
_diffrn_detector_area_resol_mean 8.2640
_diffrn_measured_fraction_theta_full 0.995
_diffrn_measured_fraction_theta_max 0.981
_diffrn_measurement_device_type 'Xcalibur, Onyx, Nova'
_diffrn_radiation_type CuK\a
_diffrn_radiation_wavelength 1.54184
_diffrn_reflns_av_R_equivalents 0.0356
_diffrn_reflns_av_unetI/netI 0.0359
_diffrn_reflns_Laue_measured_fraction_full 0.995
_diffrn_reflns_Laue_measured_fraction_max 0.981
_diffrn_reflns_limit_h_max 13
_diffrn_reflns_limit_h_min -13
_diffrn_reflns_limit_k_max 23
_diffrn_reflns_limit_k_min -20
_diffrn_reflns_limit_l_max 14
_diffrn_reflns_limit_l_min -13
_diffrn_reflns_number 12010
_diffrn_reflns_point_group_measured_fraction_full 0.995
_diffrn_reflns_point_group_measured_fraction_max 0.981
_diffrn_reflns_theta_full 67.684
_diffrn_reflns_theta_max 69.458
_diffrn_reflns_theta_min 4.404
_diffrn_source 'sealed X-ray tube'
_exptl_absorpt_coefficient_mu 9.016
_exptl_absorpt_correction_T_max 1.00000
_exptl_absorpt_correction_T_min 0.33175
_exptl_absorpt_correction_type multi-scan
_exptl_absorpt_process_details
;
<i>CrysAlis^Pro^</i>, Agilent Technologies,
Version 1.171.37.35 (release 13-08-2014 CrysAlis171 .NET)
(compiled Aug 13 2014,18:06:01)
Empirical absorption correction using spherical harmonics,
 implemented in SCALE3 ABSPACK scaling algorithm.
;
_exptl_crystal_colour 'clear light orange'
_exptl_crystal_density_diffrn 1.738
_exptl_crystal_description prism
_exptl_crystal_F_000 1328
_exptl_crystal_size_max 0.26
_exptl_crystal_size_mid 0.2
_exptl_crystal_size_min 0.03
_refine_diff_density_max 0.938
_refine_diff_density_min -0.818
_refine_diff_density_rms 0.092
_refine_ls_extinction_method none
_refine_ls_goodness_of_fit_ref 1.028
_refine_ls_hydrogen_treatment constr
_refine_ls_matrix_type full
_refine_ls_number_parameters 316
_refine_ls_number_reflns 4679
_refine_ls_number_restraints 0
_refine_ls_restrained_S_all 1.028
_refine_ls_R_factor_all 0.0437
_refine_ls_R_factor_gt 0.0396
_refine_ls_shift/su_max 0.005
_refine_ls_shift/su_mean 0.000
_refine_ls_structure_factor_coef Fsqd
_refine_ls_weighting_details 'w=1/[\s^2^(Fo^2^)+(0.0596P)^2^+3.4297P] where P=(Fo^2^+2Fc^2^)/3'
_refine_ls_weighting_scheme calc
_refine_ls_wR_factor_gt 0.1037
_refine_ls_wR_factor_ref 0.1084
_reflns_Friedel_coverage 0.000
_reflns_number_gt 4218
_reflns_number_total 4679
_reflns_threshold_expression 'I > 2\s(I)'
_cod_data_source_file c6dt02375d2.cif
_cod_data_source_block 3c
_cod_depositor_comments 'Adding full bibliography for 7040096--7040099.cif.'
_cod_database_code 7040098
_shelx_shelxl_version_number 2014/7
_shelx_space_group_comment
;
The symmetry employed for this shelxl refinement is uniquely defined
by the following loop, which should always be used as a source of
symmetry information in preference to the above space-group names.
They are only intended as comments.
;

loop_
_space_group_symop_operation_xyz
'x, y, z'
'-x+1/2, y+1/2, -z+1/2'
'-x, -y, -z'
'x-1/2, -y-1/2, z-1/2'

loop_
_atom_site_label
_atom_site_type_symbol
_atom_site_fract_x
_atom_site_fract_y
_atom_site_fract_z
_atom_site_U_iso_or_equiv
_atom_site_adp_type
_atom_site_occupancy
_atom_site_site_symmetry_order
_atom_site_calc_flag
_atom_site_refinement_flags_posn
_atom_site_refinement_flags_adp
Ru1 Ru 0.18092(2) 0.08749(2) 0.35397(2) 0.02822(11) Uani 1 1 d . .
Cl1 Cl 0.39506(8) 0.05593(5) 0.37797(9) 0.0405(2) Uani 1 1 d . .
Cl2 Cl -0.03704(9) 0.10762(6) 0.32215(9) 0.0436(2) Uani 1 1 d . .
P1 P 0.14966(8) -0.02756(4) 0.28849(7) 0.0292(2) Uani 1 1 d . .
F5 F 0.3855(5) -0.0580(3) -0.1893(3) 0.1274(19) Uani 1 1 d . .
F4 F 0.5373(4) -0.0878(3) -0.0724(4) 0.1201(18) Uani 1 1 d . .
F3 F 0.2647(6) -0.32805(18) 0.5673(4) 0.148(2) Uani 1 1 d . .
F6 F 0.4088(5) -0.1599(2) -0.1366(5) 0.142(2) Uani 1 1 d . .
F2 F 0.3946(6) -0.2705(3) 0.6624(7) 0.200(4) Uani 1 1 d . .
C23 C 0.3491(4) -0.0709(2) 0.1938(3) 0.0388(8) Uani 1 1 d . .
H23 H 0.3902 -0.0727 0.2692 0.047 Uiso 1 1 calc R U
C18 C 0.2252(4) -0.05372(18) 0.1708(3) 0.0332(8) Uani 1 1 d . .
C19 C 0.1651(4) -0.0542(2) 0.0570(3) 0.0451(10) Uani 1 1 d . .
H19 H 0.0818 -0.0444 0.0399 0.054 Uiso 1 1 calc R U
C14 C 0.2507(4) -0.2113(2) 0.5316(3) 0.0432(9) Uani 1 1 d . .
C15 C 0.3225(4) -0.1527(2) 0.5443(3) 0.0426(9) Uani 1 1 d . .
H15 H 0.3915 -0.1503 0.6018 0.051 Uiso 1 1 calc R U
C1 C 0.1414(4) 0.0448(2) 0.5192(3) 0.0407(9) Uani 1 1 d . .
H1A H 0.0588 0.0515 0.5333 0.049 Uiso 1 1 calc R U
H1B H 0.1733 -0.0006 0.5399 0.049 Uiso 1 1 calc R U
C20 C 0.2273(4) -0.0690(2) -0.0303(3) 0.0489(11) Uani 1 1 d . .
H20 H 0.1860 -0.0690 -0.1057 0.059 Uiso 1 1 calc R U
C21 C 0.3507(4) -0.0837(2) -0.0060(4) 0.0419(9) Uani 1 1 d . .
F1 F 0.2296(9) -0.2685(3) 0.6955(5) 0.208(4) Uani 1 1 d . .
C13 C 0.1502(5) -0.2147(2) 0.4449(4) 0.0491(11) Uani 1 1 d . .
H13 H 0.1031 -0.2543 0.4351 0.059 Uiso 1 1 calc R U
C17 C 0.2819(6) -0.2698(2) 0.6116(4) 0.0605(13) Uani 1 1 d . .
C3 C 0.3464(5) 0.0875(3) 0.6251(4) 0.0597(13) Uani 1 1 d . .
H3C H 0.3899 0.1300 0.6370 0.090 Uiso 1 1 calc R U
H3A H 0.3348 0.0694 0.6974 0.090 Uiso 1 1 calc R U
H3B H 0.3928 0.0556 0.5888 0.090 Uiso 1 1 calc R U
C4 C 0.1870(4) 0.1630(2) 0.4994(4) 0.0435(9) Uani 1 1 d . .
H4 H 0.1047 0.1760 0.5105 0.052 Uiso 1 1 calc R U
C5 C 0.2700(5) 0.2243(2) 0.5020(5) 0.0605(13) Uani 1 1 d . .
H5B H 0.2503 0.2586 0.5547 0.073 Uiso 1 1 calc R U
H5A H 0.3552 0.2112 0.5250 0.073 Uiso 1 1 calc R U
C8 C 0.1704(4) 0.1687(2) 0.2138(4) 0.0449(10) Uani 1 1 d . .
C9 C 0.1884(4) 0.1026(2) 0.1710(3) 0.0423(9) Uani 1 1 d . .
H9B H 0.2672 0.0944 0.1491 0.051 Uiso 1 1 calc R U
H9A H 0.1204 0.0839 0.1168 0.051 Uiso 1 1 calc R U
C12 C 0.1189(4) -0.1605(2) 0.3731(4) 0.0429(9) Uani 1 1 d . .
H12 H 0.0505 -0.1634 0.3152 0.052 Uiso 1 1 calc R U
C16 C 0.2914(4) -0.09782(19) 0.4712(3) 0.0384(9) Uani 1 1 d . .
H16 H 0.3398 -0.0587 0.4795 0.046 Uiso 1 1 calc R U
C22 C 0.4120(4) -0.0851(2) 0.1062(4) 0.0425(9) Uani 1 1 d . .
H22 H 0.4950 -0.0957 0.1228 0.051 Uiso 1 1 calc R U
C7 C 0.2579(4) 0.1901(2) 0.3070(4) 0.0478(10) Uani 1 1 d . .
H7 H 0.3414 0.1855 0.2918 0.057 Uiso 1 1 calc R U
C10 C 0.0586(5) 0.2100(3) 0.1668(5) 0.0671(15) Uani 1 1 d . .
H10C H 0.0108 0.1862 0.1033 0.101 Uiso 1 1 calc R U
H10B H 0.0104 0.2165 0.2253 0.101 Uiso 1 1 calc R U
H10A H 0.0830 0.2536 0.1417 0.101 Uiso 1 1 calc R U
C2 C 0.2231(4) 0.0992(2) 0.5496(3) 0.0400(9) Uani 1 1 d . .
C11 C 0.1886(4) -0.10081(19) 0.3857(3) 0.0324(8) Uani 1 1 d . .
C24 C 0.4181(6) -0.0971(3) -0.1015(4) 0.0583(13) Uani 1 1 d . .
C6 C 0.2460(6) 0.2508(2) 0.3819(5) 0.0668(14) Uani 1 1 d . .
H6A H 0.3052 0.2858 0.3721 0.080 Uiso 1 1 calc R U
H6B H 0.1644 0.2702 0.3631 0.080 Uiso 1 1 calc R U
Cl3 Cl -0.02869(9) -0.04876(5) 0.21909(9) 0.0447(2) Uani 1 1 d . .

loop_
_atom_site_aniso_label
_atom_site_aniso_U_11
_atom_site_aniso_U_22
_atom_site_aniso_U_33
_atom_site_aniso_U_23
_atom_site_aniso_U_13
_atom_site_aniso_U_12
Ru1 0.02847(18) 0.02582(16) 0.03028(17) 0.00154(9) 0.00506(11) 0.00083(10)
Cl1 0.0293(5) 0.0375(5) 0.0538(5) 0.0001(4) 0.0049(4) 0.0007(4)
Cl2 0.0319(5) 0.0505(5) 0.0476(5) -0.0019(4) 0.0049(4) 0.0067(4)
P1 0.0300(5) 0.0287(4) 0.0275(4) -0.0004(3) 0.0012(3) 0.0005(3)
F5 0.153(4) 0.176(5) 0.069(2) 0.047(3) 0.062(3) 0.063(4)
F4 0.081(3) 0.205(6) 0.086(3) -0.022(3) 0.047(2) -0.006(3)
F3 0.296(7) 0.0369(18) 0.084(3) 0.0110(17) -0.036(3) 0.013(3)
F6 0.214(6) 0.091(3) 0.157(4) -0.062(3) 0.132(4) -0.034(3)
F2 0.176(6) 0.118(4) 0.253(8) 0.119(5) -0.104(6) -0.020(4)
C23 0.040(2) 0.041(2) 0.0331(19) -0.0019(16) 0.0007(16) 0.0035(17)
C18 0.040(2) 0.0293(17) 0.0288(17) -0.0010(14) 0.0028(15) 0.0015(15)
C19 0.047(2) 0.052(2) 0.0323(19) -0.0018(17) -0.0032(17) 0.0125(19)
C14 0.060(3) 0.035(2) 0.036(2) 0.0016(16) 0.0113(18) 0.0031(19)
C15 0.052(3) 0.036(2) 0.036(2) 0.0040(16) -0.0019(17) 0.0009(18)
C1 0.055(3) 0.040(2) 0.0305(18) 0.0001(16) 0.0177(17) -0.0031(18)
C20 0.063(3) 0.054(2) 0.0278(19) -0.0006(18) 0.0026(18) 0.015(2)
C21 0.055(3) 0.033(2) 0.039(2) -0.0019(16) 0.0127(19) 0.0012(17)
F1 0.385(11) 0.142(5) 0.140(4) 0.102(4) 0.160(6) 0.124(6)
C13 0.064(3) 0.032(2) 0.049(2) 0.0015(18) 0.007(2) -0.012(2)
C17 0.093(4) 0.039(2) 0.046(2) 0.011(2) 0.004(3) 0.001(2)
C3 0.066(3) 0.061(3) 0.044(2) -0.010(2) -0.013(2) 0.007(2)
C4 0.051(3) 0.037(2) 0.043(2) -0.0117(17) 0.0094(18) 0.0022(18)
C5 0.075(4) 0.034(2) 0.071(3) -0.015(2) 0.010(3) -0.010(2)
C8 0.054(3) 0.037(2) 0.046(2) 0.0192(18) 0.0152(19) 0.0055(19)
C9 0.055(3) 0.043(2) 0.0312(19) 0.0097(17) 0.0138(18) 0.0036(19)
C12 0.047(2) 0.036(2) 0.042(2) -0.0012(16) 0.0012(18) -0.0074(18)
C16 0.042(2) 0.0291(18) 0.040(2) 0.0013(15) -0.0025(17) -0.0032(16)
C22 0.040(2) 0.045(2) 0.043(2) -0.0043(17) 0.0073(18) 0.0009(17)
C7 0.055(3) 0.030(2) 0.061(3) 0.0105(18) 0.017(2) -0.0038(18)
C10 0.075(4) 0.057(3) 0.070(3) 0.031(3) 0.015(3) 0.023(3)
C2 0.050(2) 0.046(2) 0.0245(17) -0.0076(16) 0.0073(16) 0.0022(18)
C11 0.036(2) 0.0292(17) 0.0320(17) -0.0003(15) 0.0070(15) -0.0006(15)
C24 0.075(4) 0.060(3) 0.045(3) -0.007(2) 0.023(2) 0.001(2)
C6 0.090(4) 0.028(2) 0.082(4) 0.000(2) 0.015(3) -0.008(2)
Cl3 0.0338(5) 0.0462(5) 0.0500(5) -0.0018(4) -0.0030(4) -0.0027(4)

loop_
_atom_type_symbol
_atom_type_description
_atom_type_scat_dispersion_real
_atom_type_scat_dispersion_imag
_atom_type_scat_source
C C 0.0181 0.0091 'International Tables Vol C Tables 4.2.6.8 and 6.1.1.4'
H H 0.0000 0.0000 'International Tables Vol C Tables 4.2.6.8 and 6.1.1.4'
F F 0.0727 0.0534 'International Tables Vol C Tables 4.2.6.8 and 6.1.1.4'
Cl Cl 0.3639 0.7018 'International Tables Vol C Tables 4.2.6.8 and 6.1.1.4'
Ru Ru 0.0552 3.2960 'International Tables Vol C Tables 4.2.6.8 and 6.1.1.4'
P P 0.2955 0.4335 'International Tables Vol C Tables 4.2.6.8 and 6.1.1.4'

loop_
_geom_angle_atom_site_label_1
_geom_angle_atom_site_label_2
_geom_angle_atom_site_label_3
_geom_angle
C9 Ru1 C1 163.03(16)
C9 Ru1 C4 131.49(16)
C1 Ru1 C4 63.83(15)
C9 Ru1 C8 36.66(16)
C1 Ru1 C8 154.25(16)
C4 Ru1 C8 95.38(17)
C9 Ru1 C7 63.94(16)
C1 Ru1 C7 132.75(16)
C4 Ru1 C7 69.77(16)
C8 Ru1 C7 35.53(16)
C9 Ru1 C2 160.84(17)
C1 Ru1 C2 35.87(15)
C4 Ru1 C2 35.97(15)
C8 Ru1 C2 129.89(16)
C7 Ru1 C2 98.24(16)
C9 Ru1 P1 80.44(11)
C1 Ru1 P1 83.99(11)
C4 Ru1 P1 147.82(11)
C8 Ru1 P1 115.57(12)
C7 Ru1 P1 141.78(12)
C2 Ru1 P1 114.51(11)
C9 Ru1 Cl2 92.30(13)
C1 Ru1 Cl2 81.28(12)
C4 Ru1 Cl2 84.44(12)
C8 Ru1 Cl2 81.72(12)
C7 Ru1 Cl2 103.10(12)
C2 Ru1 Cl2 98.99(11)
P1 Ru1 Cl2 91.19(3)
C9 Ru1 Cl1 86.45(12)
C1 Ru1 Cl1 98.36(12)
C4 Ru1 Cl1 100.59(12)
C8 Ru1 Cl1 100.45(12)
C7 Ru1 Cl1 81.40(12)
C2 Ru1 Cl1 83.76(11)
P1 Ru1 Cl1 83.07(3)
Cl2 Ru1 Cl1 174.25(3)
C18 P1 C11 100.06(17)
C18 P1 Cl3 100.33(13)
C11 P1 Cl3 101.26(13)
C18 P1 Ru1 116.97(12)
C11 P1 Ru1 121.67(12)
Cl3 P1 Ru1 113.32(5)
C22 C23 C18 121.1(4)
C23 C18 C19 118.0(4)
C23 C18 P1 119.4(3)
C19 C18 P1 122.6(3)
C20 C19 C18 121.0(4)
C13 C14 C15 119.5(4)
C13 C14 C17 120.3(4)
C15 C14 C17 120.2(4)
C16 C15 C14 119.9(4)
C2 C1 Ru1 74.0(2)
C21 C20 C19 120.1(4)
C20 C21 C22 120.1(4)
C20 C21 C24 119.6(4)
C22 C21 C24 120.3(4)
C12 C13 C14 120.7(4)
F1 C17 F3 107.3(6)
F1 C17 F2 100.4(7)
F3 C17 F2 104.4(6)
F1 C17 C14 114.2(5)
F3 C17 C14 115.4(4)
F2 C17 C14 113.7(5)
C2 C4 C5 124.7(4)
C2 C4 Ru1 73.3(2)
C5 C4 Ru1 117.9(3)
C6 C5 C4 104.7(4)
C7 C8 C9 115.8(4)
C7 C8 C10 122.8(4)
C9 C8 C10 121.2(5)
C7 C8 Ru1 72.3(2)
C9 C8 Ru1 68.7(2)
C10 C8 Ru1 125.0(3)
C8 C9 Ru1 74.6(2)
C13 C12 C11 120.7(4)
C11 C16 C15 120.4(4)
C23 C22 C21 119.7(4)
C8 C7 C6 125.7(4)
C8 C7 Ru1 72.2(2)
C6 C7 Ru1 118.0(3)
C1 C2 C4 116.3(4)
C1 C2 C3 120.7(4)
C4 C2 C3 122.8(4)
C1 C2 Ru1 70.2(2)
C4 C2 Ru1 70.7(2)
C3 C2 Ru1 125.5(3)
C16 C11 C12 118.8(4)
C16 C11 P1 119.7(3)
C12 C11 P1 121.4(3)
F5 C24 F6 107.8(5)
F5 C24 F4 104.6(5)
F6 C24 F4 103.4(5)
F5 C24 C21 114.0(5)
F6 C24 C21 112.9(4)
F4 C24 C21 113.2(4)
C5 C6 C7 105.8(4)

loop_
_geom_bond_atom_site_label_1
_geom_bond_atom_site_label_2
_geom_bond_distance
Ru1 C9 2.213(4)
Ru1 C1 2.251(4)
Ru1 C4 2.267(4)
Ru1 C8 2.290(4)
Ru1 C7 2.291(4)
Ru1 C2 2.300(4)
Ru1 P1 2.3863(9)
Ru1 Cl2 2.4125(10)
Ru1 Cl1 2.4224(9)
P1 C18 1.831(4)
P1 C11 1.843(4)
P1 Cl3 2.0443(13)
F5 C24 1.291(6)
F4 C24 1.317(7)
F3 C17 1.256(6)
F6 C24 1.297(6)
F2 C17 1.287(8)
C23 C22 1.383(6)
C23 C18 1.394(6)
C18 C19 1.396(5)
C19 C20 1.380(6)
C14 C13 1.377(6)
C14 C15 1.388(6)
C14 C17 1.489(6)
C15 C16 1.386(5)
C1 C2 1.402(6)
C20 C21 1.378(7)
C21 C22 1.384(6)
C21 C24 1.492(6)
F1 C17 1.243(7)
C13 C12 1.366(6)
C3 C2 1.512(6)
C4 C2 1.410(6)
C4 C5 1.509(6)
C5 C6 1.498(8)
C8 C7 1.398(6)
C8 C9 1.418(6)
C8 C10 1.502(6)
C12 C11 1.393(5)
C16 C11 1.384(5)
C7 C6 1.504(7)
